data_4120740
loop_
_publ_author_name
'Andrew J. Lewis'
'Patrick J. Carroll'
'Eric J. Schelter'

_publ_section_title
;
 Stable Uranium(VI) Methyl and Acetylide Complexes and the Elucidation of
 an Inverse Trans Influence Ligand Series
;
_journal_name_full 'Journal of the American Chemical Society'
_journal_page_first 13185
_journal_page_last 13192
_journal_paper_doi 10.1021/ja406610r
_journal_volume 135
_journal_year 2013
_chemical_formula_sum 'C26 H59 N3 O Si6 U'
_chemical_formula_weight 836.33
_space_group_IT_number 13
_symmetry_cell_setting monoclinic
_symmetry_Int_Tables_number 13
_symmetry_space_group_name_Hall '-P 2yac'
_symmetry_space_group_name_H-M 'P 1 2/n 1'
_atom_sites_solution_hydrogens geom
_atom_sites_solution_primary direct
_audit_creation_method SHELXL-97
_cell_angle_alpha 90.00
_cell_angle_beta 92.667(3)
_cell_angle_gamma 90.00
_cell_formula_units_Z 2
_cell_length_a 12.3823(8)
_cell_length_b 12.1284(7)
_cell_length_c 13.0025(8)
_cell_measurement_temperature 100(1)
_cell_volume 1950.6(2)
_computing_data_collection 'Bruker APEX2'
_computing_data_reduction 'Bruker SAINT'
_computing_structure_refinement 'SHELXL-97 (Sheldrick, 2008)'
_computing_structure_solution 'SHELXS-97 (Sheldrick, 2008)'
_diffrn_ambient_temperature 100(1)
_diffrn_measured_fraction_theta_full 0.996
_diffrn_measured_fraction_theta_max 0.996
_diffrn_measurement_device 'CCD Area Detector'
_diffrn_measurement_device_type 'Bruker APEXII'
_diffrn_measurement_method 'phi and omega scans'
_diffrn_radiation_monochromator graphite
_diffrn_radiation_source 'sealed tube'
_diffrn_radiation_type MoK\a
_diffrn_radiation_wavelength 0.71073
_diffrn_reflns_av_R_equivalents 0.0179
_diffrn_reflns_av_sigmaI/netI 0.0090
_diffrn_reflns_limit_h_max 16
_diffrn_reflns_limit_h_min -16
_diffrn_reflns_limit_k_max 15
_diffrn_reflns_limit_k_min -15
_diffrn_reflns_limit_l_max 16
_diffrn_reflns_limit_l_min -16
_diffrn_reflns_number 47798
_diffrn_reflns_theta_full 27.57
_diffrn_reflns_theta_max 27.57
_diffrn_reflns_theta_min 2.78
_exptl_absorpt_coefficient_mu 4.367
_exptl_absorpt_correction_T_max 0.7456
_exptl_absorpt_correction_T_min 0.6163
_exptl_absorpt_correction_type multi-scan
_exptl_absorpt_process_details '(SADABS; Sheldrick, 2007)'
_exptl_crystal_density_diffrn 1.424
_exptl_crystal_F_000 840
_exptl_crystal_size_max 0.28
_exptl_crystal_size_mid 0.25
_exptl_crystal_size_min 0.15
_refine_diff_density_max 2.759
_refine_diff_density_min -4.128
_refine_diff_density_rms 0.145
_refine_ls_extinction_method none
_refine_ls_goodness_of_fit_ref 1.577
_refine_ls_hydrogen_treatment constr
_refine_ls_matrix_type full
_refine_ls_number_parameters 192
_refine_ls_number_reflns 4504
_refine_ls_number_restraints 0
_refine_ls_restrained_S_all 1.577
_refine_ls_R_factor_all 0.0350
_refine_ls_R_factor_gt 0.0348
_refine_ls_shift/su_max 0.003
_refine_ls_shift/su_mean 0.000
_refine_ls_structure_factor_coef Fsqd
_refine_ls_weighting_details 'calc w=1/[\s^2^(Fo^2^)+(0.0000P)^2^+12.1477P] where P=(Fo^2^+2Fc^2^)/3'
_refine_ls_weighting_scheme calc
_refine_ls_wR_factor_gt 0.0973
_refine_ls_wR_factor_ref 0.0973
_reflns_number_gt 4473
_reflns_number_total 4504
_reflns_threshold_expression >2sigma(I)
_cod_data_source_file ja406610r_si_002_2.cif
_cod_data_source_block 4393
_cod_original_sg_symbol_H-M 'P 2/n '
_cod_database_code 4120740

loop_
_symmetry_equiv_pos_as_xyz
'x, y, z'
'-x+1/2, y, -z+1/2'
'-x, -y, -z'
'x-1/2, -y, z-1/2'

loop_
_atom_site_label
_atom_site_type_symbol
_atom_site_fract_x
_atom_site_fract_y
_atom_site_fract_z
_atom_site_U_iso_or_equiv
_atom_site_adp_type
_atom_site_occupancy
_atom_site_symmetry_multiplicity
_atom_site_calc_flag
_atom_site_refinement_flags
_atom_site_disorder_assembly
_atom_site_disorder_group
U1 U 0.2500 0.30999(2) 0.2500 0.01932(9) Uani 1 2 d S . .
Si1 Si 0.49535(14) 0.24801(14) 0.36360(12) 0.0263(3) Uani 1 1 d . A .
Si2 Si 0.42843(14) 0.10801(13) 0.17696(13) 0.0271(3) Uani 1 1 d . . .
Si3 Si 0.15732(14) 0.56388(14) 0.32305(12) 0.0277(3) Uani 1 1 d . A .
N1 N 0.3995(4) 0.2138(4) 0.2645(3) 0.0234(10) Uani 1 1 d . A .
N2 N 0.2500 0.4934(6) 0.2500 0.0229(13) Uani 1 2 d S . .
C1 C 0.4769(6) 0.3917(5) 0.4112(5) 0.0324(13) Uani 1 1 d . . .
H1a H 0.4056 0.4171 0.3910 0.049 Uiso 1 1 calc R A .
H1b H 0.5296 0.4392 0.3822 0.049 Uiso 1 1 calc R . .
H1c H 0.4861 0.3928 0.4849 0.049 Uiso 1 1 calc R . .
C2 C 0.4891(8) 0.1538(6) 0.4759(5) 0.052(2) Uani 1 1 d . . .
H2a H 0.4206 0.1621 0.5068 0.077 Uiso 1 1 calc R A .
H2b H 0.5463 0.1716 0.5256 0.077 Uiso 1 1 calc R . .
H2c H 0.4972 0.0789 0.4534 0.077 Uiso 1 1 calc R . .
C3 C 0.6363(6) 0.2464(7) 0.3162(6) 0.0474(19) Uani 1 1 d . . .
H3a H 0.6533 0.1737 0.2928 0.071 Uiso 1 1 calc R A .
H3b H 0.6866 0.2672 0.3713 0.071 Uiso 1 1 calc R . .
H3c H 0.6412 0.2977 0.2604 0.071 Uiso 1 1 calc R . .
C4 C 0.3032(6) 0.0467(6) 0.1163(6) 0.0383(15) Uani 1 1 d . A .
H4a H 0.2599 0.0165 0.1687 0.057 Uiso 1 1 calc R . .
H4b H 0.3223 -0.0107 0.0696 0.057 Uiso 1 1 calc R . .
H4c H 0.2630 0.1028 0.0791 0.057 Uiso 1 1 calc R . .
C5 C 0.5117(6) 0.1615(5) 0.0717(5) 0.0358(15) Uani 1 1 d . A .
H5a H 0.4729 0.2190 0.0352 0.054 Uiso 1 1 calc R . .
H5b H 0.5266 0.1027 0.0251 0.054 Uiso 1 1 calc R . .
H5c H 0.5786 0.1905 0.1009 0.054 Uiso 1 1 calc R . .
C6 C 0.5010(7) -0.0094(6) 0.2419(6) 0.0473(19) Uani 1 1 d . A .
H6a H 0.5673 0.0166 0.2745 0.071 Uiso 1 1 calc R . .
H6b H 0.5167 -0.0645 0.1918 0.071 Uiso 1 1 calc R . .
H6c H 0.4564 -0.0407 0.2927 0.071 Uiso 1 1 calc R . .
C7 C 0.0955(7) 0.6828(6) 0.2502(7) 0.053(2) Uani 1 1 d . . .
H7a H 0.1508 0.7351 0.2352 0.079 Uiso 1 1 calc R A .
H7b H 0.0425 0.7176 0.2909 0.079 Uiso 1 1 calc R . .
H7c H 0.0614 0.6567 0.1869 0.079 Uiso 1 1 calc R . .
C8 C 0.0419(5) 0.4751(6) 0.3573(5) 0.0380(15) Uani 1 1 d . . .
H8a H 0.0120 0.4396 0.2964 0.057 Uiso 1 1 calc R A .
H8b H -0.0127 0.5197 0.3870 0.057 Uiso 1 1 calc R . .
H8c H 0.0667 0.4202 0.4061 0.057 Uiso 1 1 calc R . .
C9 C 0.2238(6) 0.6149(7) 0.4455(5) 0.0444(18) Uani 1 1 d . . .
H9a H 0.2632 0.5557 0.4790 0.067 Uiso 1 1 calc R A .
H9b H 0.1698 0.6416 0.4899 0.067 Uiso 1 1 calc R . .
H9c H 0.2728 0.6736 0.4308 0.067 Uiso 1 1 calc R . .
O1 O 0.2642(10) 0.3061(11) 0.1121(7) 0.022(2) Uani 0.50 1 d P A 1
C10 C 0.2407(15) 0.3133(16) 0.4291(11) 0.024(3) Uani 0.50 1 d P A 2
C11 C 0.2410(9) 0.3161(10) 0.5220(9) 0.027(2) Uani 0.50 1 d P A 2
C12 C 0.2460(5) 0.3194(7) 0.6421(5) 0.0421(16) Uani 1 1 d . . .
H12 H 0.2431 0.3193 0.5705 0.056 Uiso 0.50 1 calc PR A 1
C13 C 0.2483(6) 0.4176(7) 0.6962(6) 0.0456(17) Uani 1 1 d . . 1
H13 H 0.2475 0.4842 0.6607 0.061 Uiso 1 1 calc R . 1
C14 C 0.2482(8) 0.2216(7) 0.6963(6) 0.054(2) Uani 1 1 d . . 1
H14 H 0.2473 0.1550 0.6608 0.072 Uiso 1 1 calc R . 1

loop_
_atom_site_aniso_label
_atom_site_aniso_U_11
_atom_site_aniso_U_22
_atom_site_aniso_U_33
_atom_site_aniso_U_23
_atom_site_aniso_U_13
_atom_site_aniso_U_12
U1 0.02662(15) 0.01709(14) 0.01452(13) 0.000 0.00374(10) 0.000
Si1 0.0328(9) 0.0242(8) 0.0219(7) -0.0037(6) 0.0000(6) 0.0061(7)
Si2 0.0336(9) 0.0212(7) 0.0272(8) -0.0074(6) 0.0086(7) 0.0013(6)
Si3 0.0355(9) 0.0229(8) 0.0242(8) -0.0056(6) -0.0037(7) 0.0085(7)
N1 0.032(3) 0.018(2) 0.021(2) -0.0047(17) 0.0073(19) -0.0007(19)
N2 0.024(3) 0.030(4) 0.015(3) 0.000 -0.001(2) 0.000
C1 0.041(4) 0.027(3) 0.028(3) -0.005(2) -0.007(3) 0.002(3)
C2 0.091(6) 0.030(4) 0.033(4) 0.005(3) -0.007(4) 0.010(4)
C3 0.033(4) 0.063(5) 0.046(4) -0.021(4) -0.011(3) 0.010(3)
C4 0.038(4) 0.031(3) 0.046(4) -0.015(3) 0.009(3) -0.004(3)
C5 0.044(4) 0.032(3) 0.032(3) -0.011(3) 0.016(3) 0.000(3)
C6 0.066(5) 0.028(3) 0.048(4) -0.009(3) 0.005(4) 0.013(3)
C7 0.060(5) 0.037(4) 0.061(5) 0.006(4) -0.004(4) 0.027(4)
C8 0.035(4) 0.045(4) 0.033(3) -0.014(3) 0.001(3) 0.005(3)
C9 0.044(4) 0.055(5) 0.034(3) -0.025(3) -0.006(3) 0.007(3)
O1 0.025(4) 0.029(5) 0.012(5) -0.002(5) -0.001(5) -0.009(4)
C10 0.029(6) 0.028(6) 0.015(7) -0.001(7) -0.003(7) 0.000(5)
C11 0.025(5) 0.030(6) 0.026(6) 0.002(5) 0.003(4) 0.002(5)
C12 0.033(3) 0.058(5) 0.036(3) 0.001(3) 0.008(3) 0.002(3)
C13 0.041(4) 0.050(4) 0.047(4) 0.007(3) 0.005(3) 0.004(3)
C14 0.073(6) 0.052(5) 0.038(4) -0.004(3) 0.017(4) 0.003(4)

loop_
_atom_type_symbol
_atom_type_description
_atom_type_scat_dispersion_real
_atom_type_scat_dispersion_imag
_atom_type_scat_source
C C 0.0033 0.0016 'International Tables Vol C Tables 4.2.6.8 and 6.1.1.4'
H H 0.0000 0.0000 'International Tables Vol C Tables 4.2.6.8 and 6.1.1.4'
N N 0.0061 0.0033 'International Tables Vol C Tables 4.2.6.8 and 6.1.1.4'
O O 0.0106 0.0060 'International Tables Vol C Tables 4.2.6.8 and 6.1.1.4'
Si Si 0.0817 0.0704 'International Tables Vol C Tables 4.2.6.8 and 6.1.1.4'
U U -9.6767 9.6646 'International Tables Vol C Tables 4.2.6.8 and 6.1.1.4'

loop_
_geom_angle_atom_site_label_1
_geom_angle_atom_site_label_2
_geom_angle_atom_site_label_3
_geom_angle
_geom_angle_site_symmetry_1
_geom_angle_site_symmetry_3
O1 U1 O1 177.0(8) 2 .
O1 U1 N1 87.2(4) 2 2
O1 U1 N1 91.2(4) . 2
O1 U1 N1 91.2(4) 2 .
O1 U1 N1 87.2(4) . .
N1 U1 N1 115.6(2) 2 .
O1 U1 N2 91.5(4) 2 .
O1 U1 N2 91.5(4) . .
N1 U1 N2 122.21(12) 2 .
N1 U1 N2 122.21(12) . .
O1 U1 C10 3.7(8) 2 .
O1 U1 C10 177.2(7) . .
N1 U1 C10 90.8(5) 2 .
N1 U1 C10 90.2(5) . .
N2 U1 C10 89.0(5) . .
O1 U1 C10 177.2(7) 2 2
O1 U1 C10 3.7(8) . 2
N1 U1 C10 90.2(5) 2 2
N1 U1 C10 90.8(5) . 2
N2 U1 C10 89.0(5) . 2
C10 U1 C10 178.0(10) . 2
O1 U1 Si1 107.4(4) 2 2
O1 U1 Si1 71.9(4) . 2
N1 U1 Si1 27.08(12) 2 2
N1 U1 Si1 130.89(12) . 2
N2 U1 Si1 102.77(3) . 2
C10 U1 Si1 110.6(4) . 2
C10 U1 Si1 69.8(5) 2 2
O1 U1 Si1 71.9(4) 2 .
O1 U1 Si1 107.4(4) . .
N1 U1 Si1 130.89(12) 2 .
N1 U1 Si1 27.08(12) . .
N2 U1 Si1 102.77(3) . .
C10 U1 Si1 69.8(5) . .
C10 U1 Si1 110.6(4) 2 .
Si1 U1 Si1 154.45(6) 2 .
O1 U1 Si3 72.6(4) 2 .
O1 U1 Si3 110.3(4) . .
N1 U1 Si3 102.10(12) 2 .
N1 U1 Si3 138.24(12) . .
N2 U1 Si3 26.32(3) . .
C10 U1 Si3 71.1(5) . .
C10 U1 Si3 107.0(5) 2 .
Si1 U1 Si3 90.86(4) 2 .
Si1 U1 Si3 112.41(4) . .
O1 U1 Si3 110.3(4) 2 2
O1 U1 Si3 72.6(4) . 2
N1 U1 Si3 138.24(12) 2 2
N1 U1 Si3 102.10(12) . 2
N2 U1 Si3 26.32(3) . 2
C10 U1 Si3 107.0(5) . 2
C10 U1 Si3 71.1(5) 2 2
Si1 U1 Si3 112.41(4) 2 2
Si1 U1 Si3 90.86(4) . 2
Si3 U1 Si3 52.64(6) . 2
O1 U1 Si2 67.5(4) 2 2
O1 U1 Si2 110.2(4) . 2
N1 U1 Si2 25.63(12) 2 2
N1 U1 Si2 98.45(12) . 2
N2 U1 Si2 135.05(3) . 2
C10 U1 Si2 71.2(5) . 2
C10 U1 Si2 110.3(5) 2 2
Si1 U1 Si2 52.69(4) 2 2
Si1 U1 Si2 107.05(4) . 2
Si3 U1 Si2 109.44(4) . 2
Si3 U1 Si2 159.38(4) 2 2
N1 Si1 C2 112.2(3) . .
N1 Si1 C1 112.0(3) . .
C2 Si1 C1 107.7(3) . .
N1 Si1 C3 111.3(3) . .
C2 Si1 C3 108.9(4) . .
C1 Si1 C3 104.4(3) . .
N1 Si1 U1 34.49(15) . .
C2 Si1 U1 114.1(3) . .
C1 Si1 U1 79.5(2) . .
C3 Si1 U1 133.3(2) . .
N1 Si2 C4 112.0(3) . .
N1 Si2 C6 111.8(3) . .
C4 Si2 C6 105.1(4) . .
N1 Si2 C5 110.9(3) . .
C4 Si2 C5 107.8(3) . .
C6 Si2 C5 109.0(3) . .
N1 Si2 U1 32.48(17) . .
C4 Si2 U1 82.5(2) . .
C6 Si2 U1 135.8(2) . .
C5 Si2 U1 109.7(2) . .
N2 Si3 C8 112.3(3) . .
N2 Si3 C9 110.6(2) . .
C8 Si3 C9 107.6(3) . .
N2 Si3 C7 111.4(3) . .
C8 Si3 C7 105.5(4) . .
C9 Si3 C7 109.3(4) . .
N2 Si3 U1 34.4(2) . .
C8 Si3 U1 79.5(2) . .
C9 Si3 U1 113.2(2) . .
C7 Si3 U1 133.3(3) . .
Si1 N1 Si2 119.6(3) . .
Si1 N1 U1 118.4(2) . .
Si2 N1 U1 121.9(3) . .
Si3 N2 Si3 121.4(4) . 2
Si3 N2 U1 119.3(2) . .
Si3 N2 U1 119.3(2) 2 .
C11 C10 U1 176.9(14) . .
C10 C11 C12 177.9(13) . .
C14 C12 C13 118.8(7) . .
C14 C12 C11 119.2(8) . .
C13 C12 C11 122.0(8) . .
C12 C13 C13 120.5(4) . 2_556
C12 C14 C14 120.7(5) . 2_556

loop_
_geom_bond_atom_site_label_1
_geom_bond_atom_site_label_2
_geom_bond_distance
_geom_bond_site_symmetry_2
U1 O1 1.811(10) 2
U1 O1 1.811(10) .
U1 N1 2.189(5) 2
U1 N1 2.189(5) .
U1 N2 2.225(7) .
U1 C10 2.337(14) .
U1 C10 2.337(14) 2
U1 Si1 3.3998(17) 2
U1 Si1 3.3998(17) .
U1 Si3 3.4354(16) .
U1 Si3 3.4354(16) 2
U1 Si2 3.4611(16) 2
Si1 N1 1.760(5) .
Si1 C2 1.859(7) .
Si1 C1 1.867(6) .
Si1 C3 1.878(8) .
Si2 N1 1.763(5) .
Si2 C4 1.861(7) .
Si2 C6 1.865(8) .
Si2 C5 1.868(6) .
Si3 N2 1.747(4) .
Si3 C8 1.860(7) .
Si3 C9 1.864(7) .
Si3 C7 1.870(7) .
N2 Si3 1.747(4) 2
C10 C11 1.209(18) .
C11 C12 1.560(13) .
C12 C14 1.379(11) .
C12 C13 1.384(11) .
C13 C13 1.397(15) 2_556
C14 C14 1.396(15) 2_556
